data_7709174
loop_
_publ_author_name
'Weller, Ruth'
'Balmer, Markus'
'H\"anisch, Carsten von'
'Gunnar Werncke, C.'

_publ_section_title
;
 Synthesis of the open-shell 3d-transition metal(II) bis(phosphinidenide)
 [Mn{P(sIDipp)}<sub>2</sub>].
;
_journal_issue 5
_journal_name_full 'Dalton transactions (Cambridge, England : 2003)'
_journal_page_first 1765
_journal_page_last 1768
_journal_paper_doi 10.1039/d1dt03805b
_journal_volume 51
_journal_year 2022
_chemical_formula_moiety 'C18 H54 Fe N3 Si6, C43 H78 K2 N2 O4 P'
_chemical_formula_sum 'C61 H132 Fe K2 N5 O4 P Si6'
_chemical_formula_weight 1333.27
_space_group_crystal_system monoclinic
_space_group_IT_number 14
_space_group_name_Hall '-P 2yn'
_space_group_name_H-M_alt 'P 1 21/n 1'
_atom_sites_solution_hydrogens geom
_atom_sites_solution_primary dual
_audit_creation_date 2021-09-30
_audit_creation_method
;
Olex2 1.3
(compiled 2020.11.12 svn.r5f609507 for OlexSys, GUI svn.r6403)
;
_audit_update_record
;
2021-09-30 deposited with the CCDC.	2021-12-23 downloaded from the CCDC.
;
_cell_angle_alpha 90
_cell_angle_beta 103.571(8)
_cell_angle_gamma 90
_cell_formula_units_Z 4
_cell_length_a 16.9890(17)
_cell_length_b 26.471(3)
_cell_length_c 18.6846(19)
_cell_measurement_reflns_used 14385
_cell_measurement_temperature 100
_cell_measurement_theta_max 25
_cell_measurement_theta_min 1.36
_cell_volume 8168.2(15)
_computing_cell_refinement 'X-Area Recipe 1.36.0.0 (STOE, 2020)'
_computing_data_collection 'X-Area WinXpose 2.0.22.0 (STOE, 2016)'
_computing_data_reduction 'X-Area X-Red 1.65.2.0 (STOE, 2020)'
_computing_molecular_graphics 'Olex2 1.3 (Dolomanov et al., 2009)'
_computing_publication_material 'Olex2 1.3 (Dolomanov et al., 2009)'
_computing_structure_refinement 'XL  (Sheldrick, 2008)'
_computing_structure_solution 'ShelXT (Sheldrick, 2015)'
_diffrn_ambient_temperature 100.0
_diffrn_detector_area_resol_mean 6.67
_diffrn_detector_type 'STOE Imaging Plate'
_diffrn_measured_fraction_theta_full 1.000
_diffrn_measured_fraction_theta_max 1.000
_diffrn_measurement_device '2-circle diffractometer'
_diffrn_measurement_device_type 'STOE IPDS 2T'
_diffrn_measurement_method '\w scans'
_diffrn_radiation_type MoK\a
_diffrn_radiation_wavelength 0.71073
_diffrn_reflns_av_R_equivalents 0.1788
_diffrn_reflns_av_unetI/netI 0.1277
_diffrn_reflns_Laue_measured_fraction_full 1.000
_diffrn_reflns_Laue_measured_fraction_max 1.000
_diffrn_reflns_limit_h_max 20
_diffrn_reflns_limit_h_min -20
_diffrn_reflns_limit_k_max 31
_diffrn_reflns_limit_k_min -31
_diffrn_reflns_limit_l_max 22
_diffrn_reflns_limit_l_min -22
_diffrn_reflns_number 60892
_diffrn_reflns_point_group_measured_fraction_full 1.000
_diffrn_reflns_point_group_measured_fraction_max 1.000
_diffrn_reflns_theta_full 25.000
_diffrn_reflns_theta_max 25.000
_diffrn_reflns_theta_min 1.360
_exptl_absorpt_coefficient_mu 0.434
_exptl_absorpt_correction_T_max 0.9713
_exptl_absorpt_correction_T_min 0.8725
_exptl_absorpt_correction_type numerical
_exptl_absorpt_process_details
;
X-Area X-Red 1.63.4.0 (STOE, 2017)  Statistics over combined scale factors for x file reflections:
       min. = 0.780 (run 2)   max. = 1.615 (run 2)    spread = 0.8
;
_exptl_crystal_colour 'clear orange'
_exptl_crystal_colour_lustre clear
_exptl_crystal_colour_primary orange
_exptl_crystal_density_diffrn 1.084
_exptl_crystal_description needle
_exptl_crystal_F_000 2912
_exptl_crystal_size_max 0.407
_exptl_crystal_size_mid 0.221
_exptl_crystal_size_min 0.081
_refine_diff_density_max 0.954
_refine_diff_density_min -0.573
_refine_diff_density_rms 0.075
_refine_ls_extinction_method none
_refine_ls_goodness_of_fit_ref 0.896
_refine_ls_hydrogen_treatment constr
_refine_ls_matrix_type full
_refine_ls_number_parameters 774
_refine_ls_number_reflns 14385
_refine_ls_number_restraints 25
_refine_ls_restrained_S_all 0.897
_refine_ls_R_factor_all 0.1261
_refine_ls_R_factor_gt 0.0590
_refine_ls_shift/su_max 0.001
_refine_ls_shift/su_mean 0.000
_refine_ls_structure_factor_coef Fsqd
_refine_ls_weighting_details 'w=1/[\s^2^(Fo^2^)+(0.0754P)^2^] where P=(Fo^2^+2Fc^2^)/3'
_refine_ls_weighting_scheme calc
_refine_ls_wR_factor_gt 0.1338
_refine_ls_wR_factor_ref 0.1525
_reflns_Friedel_coverage 0.000
_reflns_number_gt 7852
_reflns_number_total 14385
_reflns_threshold_expression 'I > 2\s(I)'
_cod_data_source_file d1dt03805b2.cif
_cod_data_source_block 2b_sidipppk2_fel3
_cod_depositor_comments 'Adding full bibliography for 7709171--7709174.cif.'
_cod_original_cell_volume 8168.0(15)
_cod_database_code 7709174
_shelx_shelxl_version_number 2016/6
_shelx_space_group_comment
;
The symmetry employed for this shelxl refinement is uniquely defined
by the following loop, which should always be used as a source of
symmetry information in preference to the above space-group names.
They are only intended as comments.
;
_shelx_estimated_absorpt_t_max 0.966
_shelx_estimated_absorpt_t_min 0.843
_olex2_refinement_description
;
1. Fixed Uiso
 At 1.2 times of:
  All C(H) groups, All C(H,H) groups
 At 1.5 times of:
  All C(H,H,H) groups
2. Restrained distances
 H02H-H0AB
 -2 with sigma of 0.02
3. Uiso/Uaniso restraints and constraints
Uanis(C1AA) \\sim Ueq, Uanis(C2AA) \\sim Ueq, Uanis(C3AA) \\sim Ueq,
Uanis(C0AA) \\sim Ueq: with sigma of 0.01 and sigma for terminal atoms of 0.02
4. Others
 Fixed Sof: C2AA(0.5) H2AA(0.5) H2AB(0.5) H2AC(0.5) C3AA(0.5) H3AA(0.5)
 H3AB(0.5) C0AA(0.5) H0AA(0.5) H0AB(0.5) C1AA(0.5) H1AA(0.5) H1AB(0.5) H1AC(0.5)
5.a Ternary CH refined with riding coordinates:
 C00R(H00R), C00V(H00V), C01H(H01H), C01Q(H01Q)
5.b Secondary CH2 refined with riding coordinates:
 C3(H3A,H3B), C2(H2A,H2B), C01I(H01G,H01I), C01N(H01J,H01K), C01P(H01O,H01P),
 C01T(H01X,H01Y), C01V(H01,H25), C022(H02G,H02H), C023(H02I,H02J), C3AA(H3AA,
 H3AB), C0AA(H0AA,H0AB)
5.c Aromatic/amide H refined with riding coordinates:
 C00O(H00O), C00Q(H00Q), C00X(H00X), C013(H013), C017(H017), C019(H019)
5.d Idealised Me refined as rotating group:
 C00T(H00A,H00B,H00C), C00U(H00D,H00E,H00F), C00Y(H00G,H00H,H00I), C010(H5,H,
 HA), C011(H6,HB,HC), C012(H7,HD,HE), C014(H8,HF,HG), C015(H9,HH,HI), C018(H10,
 HJ,HK), C01A(H11,HL,HM), C01B(H12,HN,HO), C01C(H13,HP,HQ), C01D(H14,HR,HS),
 C01E(H01A,H01B,H01C), C01F(H01D,H01E,H01F), C01G(H15,HT,HU), C01J(H16,HV,HW),
 C01K(H17,HX,HY), C01L(H18,HZ,H20), C01M(H19,H21,H22), C01O(H01L,H01M,H01N),
 C01R(H01R,H01S,H01T), C01S(H01U,H01V,H01W), C01U(H01Z,H23,H24), C01W(H1,H26,
 H27), C01X(H2,H28,H29), C01Y(H3,H30,H31), C01Z(H4,H32,H33), C020(H02A,H02B,
 H02C), C021(H02D,H02E,H02F), C024(H02K,H02L,H02M), C025(H02N,H02O,H02P),
 C026(H02Q,H02R,H02S), C2AA(H2AA,H2AB,H2AC), C1AA(H1AA,H1AB,H1AC)
;
_olex2_submission_special_instructions 'No special instructions were received'

loop_
_space_group_symop_operation_xyz
'x, y, z'
'-x+1/2, y+1/2, -z+1/2'
'-x, -y, -z'
'x-1/2, -y-1/2, z-1/2'

loop_
_atom_site_label
_atom_site_type_symbol
_atom_site_fract_x
_atom_site_fract_y
_atom_site_fract_z
_atom_site_U_iso_or_equiv
_atom_site_adp_type
_atom_site_occupancy
_atom_site_site_symmetry_order
_atom_site_calc_flag
_atom_site_refinement_flags_posn
_atom_site_refinement_flags_adp
_atom_site_refinement_flags_occupancy
_atom_site_disorder_assembly
_atom_site_disorder_group
Fe1 Fe 0.76158(3) 0.49138(2) 0.77930(3) 0.02644(15) Uani 1 1 d . . . . .
K2 K 0.27534(6) 0.86621(3) 0.82818(6) 0.0428(3) Uani 1 1 d . . . . .
K1 K 0.36459(7) 0.71278(4) 0.62453(6) 0.0559(3) Uani 1 1 d . . . . .
Si00 Si 0.88757(7) 0.56153(4) 0.72179(6) 0.0301(3) Uani 1 1 d . . . . .
Si1 Si 0.73384(7) 0.39263(4) 0.68091(6) 0.0327(3) Uani 1 1 d . . . . .
Si2 Si 0.79759(7) 0.60569(4) 0.82694(6) 0.0338(3) Uani 1 1 d . . . . .
Si3 Si 0.84638(7) 0.44487(4) 0.93517(6) 0.0354(3) Uani 1 1 d . . . . .
Si4 Si 0.66552(7) 0.45410(4) 0.89825(6) 0.0356(3) Uani 1 1 d . . . . .
P1 P 0.29636(7) 0.75869(4) 0.75648(7) 0.0395(3) Uani 1 1 d . . . . .
Si5 Si 0.64265(7) 0.48569(4) 0.61857(6) 0.0312(3) Uani 1 1 d . . . . .
O3 O 0.42588(17) 0.89579(11) 0.90087(16) 0.0450(8) Uani 1 1 d . . . . .
O4 O 0.24689(18) 0.95885(11) 0.75271(17) 0.0477(8) Uani 1 1 d . . . . .
N2 N 0.25298(19) 0.66057(11) 0.78865(18) 0.0314(8) Uani 1 1 d . . . . .
N1 N 0.21311(19) 0.71797(11) 0.85697(18) 0.0304(8) Uani 1 1 d . . . . .
O2 O 0.3125(2) 0.80615(11) 0.55876(18) 0.0522(8) Uani 1 1 d . . . . .
N4 N 0.71146(18) 0.45543(11) 0.68638(17) 0.0271(7) Uani 1 1 d . . . . .
N5 N 0.75746(19) 0.46122(12) 0.87650(17) 0.0309(8) Uani 1 1 d . . . . .
N3 N 0.81684(19) 0.55704(11) 0.77311(17) 0.0288(7) Uani 1 1 d . . . . .
C1 C 0.2548(2) 0.71295(13) 0.8009(2) 0.0273(9) Uani 1 1 d . . . . .
C00K C 0.2263(2) 0.78442(14) 0.9480(2) 0.0312(9) Uani 1 1 d . . . . .
C00L C 0.2984(2) 0.63703(13) 0.7430(2) 0.0309(9) Uani 1 1 d . . . . .
C3 C 0.2212(2) 0.63169(14) 0.8417(2) 0.0300(9) Uani 1 1 d . . . . .
H3A H 0.265238 0.617635 0.880965 0.036 Uiso 1 1 calc R U . . .
H3B H 0.185749 0.603853 0.817610 0.036 Uiso 1 1 calc R U . . .
O1 O 0.5058(2) 0.71880(16) 0.5814(2) 0.0822(12) Uani 1 1 d . . . . .
C00O C 0.1994(3) 0.83118(15) 0.9699(2) 0.0385(10) Uani 1 1 d . . . . .
H00O H 0.226018 0.845476 1.015837 0.046 Uiso 1 1 calc R U . . .
C00P C 0.1861(2) 0.76601(14) 0.8785(2) 0.0306(9) Uani 1 1 d . . . . .
C00Q C 0.1349(3) 0.85644(15) 0.9254(2) 0.0382(10) Uani 1 1 d . . . . .
H00Q H 0.117587 0.887818 0.941064 0.046 Uiso 1 1 calc R U . . .
C00R C 0.0767(2) 0.76935(15) 0.7589(2) 0.0361(10) Uani 1 1 d . . . . .
H00R H 0.110595 0.741272 0.746438 0.043 Uiso 1 1 calc R U . . .
C00S C 0.1209(2) 0.79049(14) 0.8330(2) 0.0316(9) Uani 1 1 d . . . . .
C00T C 0.9370(2) 0.46968(16) 0.9058(2) 0.0373(10) Uani 1 1 d . . . . .
H00A H 0.936786 0.456909 0.856522 0.056 Uiso 1 1 calc R U . . .
H00B H 0.986339 0.458459 0.940666 0.056 Uiso 1 1 calc R U . . .
H00C H 0.935198 0.506688 0.904770 0.056 Uiso 1 1 calc R U . . .
C00U C 0.9087(2) 0.49987(14) 0.6811(2) 0.0360(10) Uani 1 1 d . . . . .
H00D H 0.930911 0.475952 0.720692 0.054 Uiso 1 1 calc R U . . .
H00E H 0.947883 0.505080 0.650775 0.054 Uiso 1 1 calc R U . . .
H00F H 0.858266 0.486283 0.650430 0.054 Uiso 1 1 calc R U . . .
C00V C 0.2969(3) 0.75692(16) 0.9971(2) 0.0397(11) Uani 1 1 d . . . . .
H00V H 0.297151 0.721789 0.977452 0.048 Uiso 1 1 calc R U . . .
C2 C 0.1733(3) 0.67172(14) 0.8717(2) 0.0355(10) Uani 1 1 d . . . . .
H2A H 0.115477 0.671375 0.845363 0.043 Uiso 1 1 calc R U . . .
H2B H 0.177685 0.667115 0.925026 0.043 Uiso 1 1 calc R U . . .
C00X C 0.0956(2) 0.83649(14) 0.8587(2) 0.0363(10) Uani 1 1 d . . . . .
H00X H 0.050649 0.853972 0.829299 0.044 Uiso 1 1 calc R U . . .
C00Y C 0.6827(3) 0.49942(15) 0.5350(2) 0.0399(11) Uani 1 1 d . . . . .
H00G H 0.729667 0.521899 0.548637 0.060 Uiso 1 1 calc R U . . .
H00H H 0.640385 0.515790 0.497437 0.060 Uiso 1 1 calc R U . . .
H00I H 0.698889 0.467750 0.515404 0.060 Uiso 1 1 calc R U . . .
C00Z C 0.3820(3) 0.62926(14) 0.7687(3) 0.0388(11) Uani 1 1 d . . . . .
C010 C 0.6484(3) 0.49766(18) 0.9733(2) 0.0496(12) Uani 1 1 d . . . . .
H5 H 0.686368 0.489118 1.019797 0.074 Uiso 1 1 calc R U . . .
H H 0.592739 0.493749 0.978740 0.074 Uiso 1 1 calc R U . . .
HA H 0.657160 0.532717 0.960139 0.074 Uiso 1 1 calc R U . . .
C011 C 0.5469(2) 0.44835(17) 0.5856(2) 0.0454(11) Uani 1 1 d . . . . .
H6 H 0.559527 0.416115 0.565015 0.068 Uiso 1 1 calc R U . . .
HB H 0.509171 0.467545 0.547477 0.068 Uiso 1 1 calc R U . . .
HC H 0.521924 0.441923 0.626952 0.068 Uiso 1 1 calc R U . . .
C012 C 0.5797(3) 0.46570(17) 0.8179(2) 0.0442(11) Uani 1 1 d . . . . .
H7 H 0.578673 0.501488 0.804312 0.066 Uiso 1 1 calc R U . . .
HD H 0.528791 0.456767 0.830790 0.066 Uiso 1 1 calc R U . . .
HE H 0.586469 0.444977 0.776328 0.066 Uiso 1 1 calc R U . . .
C013 C 0.4235(3) 0.60651(16) 0.7207(3) 0.0461(12) Uani 1 1 d . . . . .
H013 H 0.480246 0.601222 0.736482 0.055 Uiso 1 1 calc R U . . .
C014 C 0.9881(2) 0.58564(16) 0.7753(2) 0.0419(11) Uani 1 1 d . . . . .
H8 H 0.981540 0.619817 0.793219 0.063 Uiso 1 1 calc R U . . .
HF H 1.026356 0.586433 0.743367 0.063 Uiso 1 1 calc R U . . .
HG H 1.008953 0.563268 0.817257 0.063 Uiso 1 1 calc R U . . .
C015 C 0.8565(3) 0.60574(16) 0.6417(2) 0.0433(11) Uani 1 1 d . . . . .
H9 H 0.801352 0.597614 0.614411 0.065 Uiso 1 1 calc R U . . .
HH H 0.893740 0.602119 0.609080 0.065 Uiso 1 1 calc R U . . .
HI H 0.858278 0.640595 0.659670 0.065 Uiso 1 1 calc R U . . .
C016 C 0.2567(3) 0.62004(15) 0.6739(2) 0.0384(10) Uani 1 1 d . . . . .
C017 C 0.3012(3) 0.59764(17) 0.6277(3) 0.0505(12) Uani 1 1 d . . . . .
H017 H 0.274292 0.586492 0.579928 0.061 Uiso 1 1 calc R U . . .
C018 C 0.8068(3) 0.66976(16) 0.7874(3) 0.0457(12) Uani 1 1 d . . . . .
H10 H 0.862886 0.675279 0.784040 0.069 Uiso 1 1 calc R U . . .
HJ H 0.791674 0.695568 0.819326 0.069 Uiso 1 1 calc R U . . .
HK H 0.770777 0.671996 0.738189 0.069 Uiso 1 1 calc R U . . .
C019 C 0.3838(3) 0.59181(18) 0.6515(3) 0.0540(13) Uani 1 1 d . . . . .
H019 H 0.413530 0.577373 0.619473 0.065 Uiso 1 1 calc R U . . .
C01A C 0.6912(3) 0.60326(16) 0.8388(3) 0.0466(12) Uani 1 1 d . . . . .
H11 H 0.653428 0.610996 0.791760 0.070 Uiso 1 1 calc R U . . .
HL H 0.684574 0.628123 0.875796 0.070 Uiso 1 1 calc R U . . .
HM H 0.679802 0.569380 0.854975 0.070 Uiso 1 1 calc R U . . .
C01B C 0.8538(3) 0.46727(18) 1.0320(2) 0.0477(12) Uani 1 1 d . . . . .
H12 H 0.847131 0.504037 1.032151 0.072 Uiso 1 1 calc R U . . .
HN H 0.906931 0.458189 1.062892 0.072 Uiso 1 1 calc R U . . .
HO H 0.811222 0.451239 1.051576 0.072 Uiso 1 1 calc R U . . .
C01C C 0.6121(3) 0.54864(15) 0.6478(2) 0.0402(11) Uani 1 1 d . . . . .
H13 H 0.583159 0.544170 0.686920 0.060 Uiso 1 1 calc R U . . .
HP H 0.576656 0.565526 0.605610 0.060 Uiso 1 1 calc R U . . .
HQ H 0.660506 0.569316 0.666097 0.060 Uiso 1 1 calc R U . . .
C01D C 0.8637(3) 0.37481(16) 0.9449(3) 0.0486(12) Uani 1 1 d . . . . .
H14 H 0.816397 0.358682 0.956702 0.073 Uiso 1 1 calc R U . . .
HR H 0.911711 0.368198 0.984585 0.073 Uiso 1 1 calc R U . . .
HS H 0.872144 0.361038 0.898619 0.073 Uiso 1 1 calc R U . . .
C01E C -0.0053(3) 0.74660(16) 0.7629(3) 0.0448(11) Uani 1 1 d . . . . .
H01A H 0.002914 0.721186 0.802086 0.067 Uiso 1 1 calc R U . . .
H01B H -0.030468 0.730695 0.715693 0.067 Uiso 1 1 calc R U . . .
H01C H -0.040768 0.773398 0.773436 0.067 Uiso 1 1 calc R U . . .
C01F C 0.2891(3) 0.75258(16) 1.0768(2) 0.0500(12) Uani 1 1 d . . . . .
H01D H 0.293731 0.786203 1.099348 0.075 Uiso 1 1 calc R U . . .
H01E H 0.332163 0.730745 1.104505 0.075 Uiso 1 1 calc R U . . .
H01F H 0.236236 0.738000 1.077591 0.075 Uiso 1 1 calc R U . . .
C01G C 0.7365(3) 0.37185(17) 0.5848(2) 0.0484(12) Uani 1 1 d . . . . .
H15 H 0.683805 0.378460 0.551345 0.073 Uiso 1 1 calc R U . . .
HT H 0.748371 0.335615 0.584995 0.073 Uiso 1 1 calc R U . . .
HU H 0.778637 0.390680 0.568331 0.073 Uiso 1 1 calc R U . . .
C01H C 0.1656(3) 0.62670(17) 0.6479(2) 0.0467(12) Uani 1 1 d . . . . .
H01H H 0.144743 0.634577 0.692439 0.056 Uiso 1 1 calc R U . . .
C01I C 0.3465(3) 0.84659(18) 0.6078(3) 0.0569(14) Uani 1 1 d . . . . .
H01G H 0.328138 0.843858 0.654214 0.068 Uiso 1 1 calc R U . . .
H01I H 0.328325 0.879574 0.584813 0.068 Uiso 1 1 calc R U . . .
C01J C 0.6493(3) 0.38886(17) 0.9324(3) 0.0500(12) Uani 1 1 d . . . . .
H16 H 0.657396 0.363731 0.896307 0.075 Uiso 1 1 calc R U . . .
HV H 0.594038 0.386107 0.939313 0.075 Uiso 1 1 calc R U . . .
HW H 0.688086 0.382792 0.979476 0.075 Uiso 1 1 calc R U . . .
C01K C 0.6605(3) 0.35006(16) 0.7115(3) 0.0494(12) Uani 1 1 d . . . . .
H17 H 0.660717 0.357294 0.762937 0.074 Uiso 1 1 calc R U . . .
HX H 0.676250 0.314800 0.706895 0.074 Uiso 1 1 calc R U . . .
HY H 0.606071 0.355713 0.680581 0.074 Uiso 1 1 calc R U . . .
C01L C 0.8364(3) 0.37676(16) 0.7385(3) 0.0466(12) Uani 1 1 d . . . . .
H18 H 0.877453 0.396271 0.721406 0.070 Uiso 1 1 calc R U . . .
HZ H 0.846688 0.340593 0.734195 0.070 Uiso 1 1 calc R U . . .
H20 H 0.838737 0.385093 0.790049 0.070 Uiso 1 1 calc R U . . .
C01M C 0.8648(3) 0.60629(18) 0.9215(3) 0.0543(13) Uani 1 1 d . . . . .
H19 H 0.857057 0.575022 0.947073 0.081 Uiso 1 1 calc R U . . .
H21 H 0.851159 0.635330 0.948782 0.081 Uiso 1 1 calc R U . . .
H22 H 0.921364 0.608817 0.918213 0.081 Uiso 1 1 calc R U . . .
C01N C 0.5031(3) 0.87443(19) 0.9025(3) 0.0522(13) Uani 1 1 d . . . . .
H01J H 0.526588 0.860517 0.952066 0.063 Uiso 1 1 calc R U . . .
H01K H 0.539960 0.901081 0.892351 0.063 Uiso 1 1 calc R U . . .
C01O C 0.0663(3) 0.80836(19) 0.6971(3) 0.0594(14) Uani 1 1 d . . . . .
H01L H 0.030930 0.835651 0.706232 0.089 Uiso 1 1 calc R U . . .
H01M H 0.041947 0.792146 0.649911 0.089 Uiso 1 1 calc R U . . .
H01N H 0.119275 0.822288 0.695411 0.089 Uiso 1 1 calc R U . . .
C01P C 0.1717(3) 0.98397(18) 0.7416(3) 0.0525(13) Uani 1 1 d . . . . .
H01O H 0.138893 0.977097 0.691324 0.063 Uiso 1 1 calc R U . . .
H01P H 0.180399 1.020888 0.746981 0.063 Uiso 1 1 calc R U . . .
C01Q C 0.4257(3) 0.64275(17) 0.8468(3) 0.0508(13) Uani 1 1 d . . . . .
H01Q H 0.385143 0.658448 0.871008 0.061 Uiso 1 1 calc R U . . .
C01R C 0.1282(3) 0.96503(19) 0.7980(3) 0.0571(14) Uani 1 1 d . . . . .
H01R H 0.114167 0.929338 0.788633 0.086 Uiso 1 1 calc R U . . .
H01S H 0.078625 0.984751 0.794693 0.086 Uiso 1 1 calc R U . . .
H01T H 0.163444 0.968700 0.847409 0.086 Uiso 1 1 calc R U . . .
C01S C 0.3475(3) 0.95457(18) 0.9529(3) 0.0559(13) Uani 1 1 d . . . . .
H01U H 0.318897 0.964658 0.903163 0.084 Uiso 1 1 calc R U . . .
H01V H 0.351385 0.983561 0.986214 0.084 Uiso 1 1 calc R U . . .
H01W H 0.317704 0.927220 0.970152 0.084 Uiso 1 1 calc R U . . .
C01T C 0.4310(3) 0.93662(19) 0.9519(3) 0.0566(13) Uani 1 1 d . . . . .
H01X H 0.462388 0.964732 0.937266 0.068 Uiso 1 1 calc R U . . .
H01Y H 0.459443 0.925262 1.001711 0.068 Uiso 1 1 calc R U . . .
C01U C 0.3783(3) 0.95760(19) 0.7248(3) 0.0594(14) Uani 1 1 d . . . . .
H01Z H 0.407133 0.966562 0.686897 0.089 Uiso 1 1 calc R U . . .
H23 H 0.377709 0.920779 0.730142 0.089 Uiso 1 1 calc R U . . .
H24 H 0.405675 0.972909 0.771753 0.089 Uiso 1 1 calc R U . . .
C01V C 0.2922(3) 0.97693(18) 0.7024(3) 0.0552(13) Uani 1 1 d . . . . .
H01 H 0.292344 1.014332 0.702277 0.066 Uiso 1 1 calc R U . . .
H25 H 0.266675 0.965220 0.651950 0.066 Uiso 1 1 calc R U . . .
C01W C 0.4586(3) 0.5955(2) 0.8910(3) 0.0654(15) Uani 1 1 d . . . . .
H1 H 0.413608 0.572913 0.893460 0.098 Uiso 1 1 calc R U . . .
H26 H 0.487121 0.605287 0.940933 0.098 Uiso 1 1 calc R U . . .
H27 H 0.496224 0.577962 0.866898 0.098 Uiso 1 1 calc R U . . .
C01X C 0.1444(3) 0.67222(18) 0.5954(3) 0.0634(15) Uani 1 1 d . . . . .
H2 H 0.171199 0.702568 0.619629 0.095 Uiso 1 1 calc R U . . .
H28 H 0.085633 0.677365 0.582896 0.095 Uiso 1 1 calc R U . . .
H29 H 0.162894 0.665667 0.550410 0.095 Uiso 1 1 calc R U . . .
C01Y C 0.4962(3) 0.83345(19) 0.8465(3) 0.0706(17) Uani 1 1 d . . . . .
H3 H 0.476631 0.847714 0.797115 0.106 Uiso 1 1 calc R U . . .
H30 H 0.457981 0.807775 0.855286 0.106 Uiso 1 1 calc R U . . .
H31 H 0.549405 0.817948 0.850328 0.106 Uiso 1 1 calc R U . . .
C01Z C 0.4361(3) 0.8431(2) 0.6235(3) 0.0663(15) Uani 1 1 d . . . . .
H4 H 0.453379 0.841744 0.577059 0.099 Uiso 1 1 calc R U . . .
H32 H 0.454104 0.812434 0.652122 0.099 Uiso 1 1 calc R U . . .
H33 H 0.460088 0.872764 0.651767 0.099 Uiso 1 1 calc R U . . .
C020 C 0.3769(3) 0.7812(2) 0.9935(3) 0.0626(15) Uani 1 1 d . . . . .
H02A H 0.384296 0.778825 0.943120 0.094 Uiso 1 1 calc R U . . .
H02B H 0.421357 0.763622 1.027178 0.094 Uiso 1 1 calc R U . . .
H02C H 0.376630 0.816801 1.007783 0.094 Uiso 1 1 calc R U . . .
C021 C 0.1223(3) 0.57839(19) 0.6137(3) 0.0639(15) Uani 1 1 d . . . . .
H02D H 0.136985 0.571235 0.567028 0.096 Uiso 1 1 calc R U . . .
H02E H 0.063558 0.583135 0.604651 0.096 Uiso 1 1 calc R U . . .
H02F H 0.138683 0.549998 0.647568 0.096 Uiso 1 1 calc R U . . .
C022 C 0.5138(4) 0.7381(2) 0.5127(3) 0.0730(18) Uani 1 1 d . . . . .
H02G H 0.553779 0.717720 0.494260 0.088 Uiso 1 1 calc R U . . .
H02H H 0.533664 0.773385 0.518810 0.088 Uiso 1 1 calc DR U . . .
C023 C 0.2255(3) 0.8090(2) 0.5353(3) 0.0673(16) Uani 1 1 d . . . . .
H02I H 0.208717 0.843381 0.517115 0.081 Uiso 1 1 calc R U . . .
H02J H 0.200743 0.801360 0.577037 0.081 Uiso 1 1 calc R U . . .
C024 C 0.1981(4) 0.7709(2) 0.4746(3) 0.0731(17) Uani 1 1 d . . . . .
H02K H 0.219897 0.780155 0.432236 0.110 Uiso 1 1 calc R U . . .
H02L H 0.138843 0.770566 0.459875 0.110 Uiso 1 1 calc R U . . .
H02M H 0.217867 0.737329 0.492231 0.110 Uiso 1 1 calc R U . . .
C025 C 0.4362(4) 0.7365(2) 0.4599(3) 0.0778(17) Uani 1 1 d . . . . .
H02N H 0.442750 0.747916 0.411757 0.117 Uiso 1 1 calc R U . . .
H02O H 0.397863 0.758760 0.476517 0.117 Uiso 1 1 calc R U . . .
H02P H 0.415401 0.701852 0.455850 0.117 Uiso 1 1 calc R U . . .
C026 C 0.4931(3) 0.6812(2) 0.8496(4) 0.086(2) Uani 1 1 d . . . . .
H02Q H 0.536090 0.666047 0.829733 0.129 Uiso 1 1 calc R U . . .
H02R H 0.515266 0.691504 0.900765 0.129 Uiso 1 1 calc R U . . .
H02S H 0.471240 0.710869 0.820174 0.129 Uiso 1 1 calc R U . . .
C2AA C 0.5805(12) 0.7198(7) 0.7102(10) 0.088(6) Uani 0.5 1 d . U P A 1
H2AA H 0.546271 0.750021 0.704935 0.133 Uiso 0.5 1 calc R U P A 1
H2AB H 0.637215 0.729432 0.729221 0.133 Uiso 0.5 1 calc R U P A 1
H2AC H 0.564165 0.696259 0.744594 0.133 Uiso 0.5 1 calc R U P A 1
C3AA C 0.5712(8) 0.6956(5) 0.6392(8) 0.083(4) Uani 0.5 1 d . U P A 1
H3AA H 0.558840 0.659403 0.643835 0.100 Uiso 0.5 1 calc R U P A 1
H3AB H 0.622946 0.697943 0.623729 0.100 Uiso 0.5 1 calc R U P A 1
C0AA C 0.5885(7) 0.7313(5) 0.6315(7) 0.061(3) Uani 0.5 1 d . U P A 2
H0AA H 0.625674 0.704671 0.621967 0.073 Uiso 0.5 1 calc R U P A 2
H0AB H 0.606007 0.763025 0.611740 0.073 Uiso 0.5 1 calc DR U P A 2
C1AA C 0.6017(10) 0.7358(6) 0.6873(10) 0.073(5) Uani 0.5 1 d . U P A 2
H1AA H 0.571129 0.764511 0.699885 0.110 Uiso 0.5 1 calc R U P A 2
H1AB H 0.659801 0.742036 0.705400 0.110 Uiso 0.5 1 calc R U P A 2
H1AC H 0.586713 0.705047 0.710220 0.110 Uiso 0.5 1 calc R U P A 2

loop_
_atom_site_aniso_label
_atom_site_aniso_U_11
_atom_site_aniso_U_22
_atom_site_aniso_U_33
_atom_site_aniso_U_23
_atom_site_aniso_U_13
_atom_site_aniso_U_12
Fe1 0.0316(3) 0.0248(3) 0.0239(3) 0.0003(2) 0.0085(2) -0.0004(2)
K2 0.0446(6) 0.0310(5) 0.0550(7) 0.0007(4) 0.0159(5) -0.0013(4)
K1 0.0732(8) 0.0446(6) 0.0629(8) 0.0134(5) 0.0422(6) 0.0131(6)
Si00 0.0346(6) 0.0277(6) 0.0290(6) 0.0033(5) 0.0094(5) -0.0015(5)
Si1 0.0412(7) 0.0275(6) 0.0312(7) -0.0018(5) 0.0122(5) -0.0016(5)
Si2 0.0397(7) 0.0271(6) 0.0349(7) -0.0040(5) 0.0095(5) -0.0007(5)
Si3 0.0379(7) 0.0395(7) 0.0291(7) 0.0066(5) 0.0084(5) 0.0008(5)
Si4 0.0381(7) 0.0398(7) 0.0304(7) 0.0031(5) 0.0114(5) -0.0013(6)
P1 0.0480(7) 0.0320(6) 0.0450(7) 0.0020(5) 0.0240(6) -0.0005(5)
Si5 0.0326(6) 0.0331(6) 0.0279(6) 0.0010(5) 0.0072(5) -0.0015(5)
O3 0.0363(18) 0.0523(19) 0.0471(19) 0.0076(15) 0.0113(15) 0.0003(15)
O4 0.050(2) 0.0460(18) 0.050(2) 0.0141(15) 0.0172(16) 0.0041(16)
N2 0.037(2) 0.0228(16) 0.039(2) -0.0011(14) 0.0183(16) 0.0034(15)
N1 0.040(2) 0.0218(16) 0.035(2) -0.0039(14) 0.0201(16) -0.0032(15)
O2 0.066(2) 0.0429(18) 0.053(2) 0.0080(16) 0.0254(18) 0.0045(17)
N4 0.0279(18) 0.0262(17) 0.0270(19) -0.0022(14) 0.0058(14) 0.0004(14)
N5 0.039(2) 0.0332(18) 0.0231(18) 0.0009(14) 0.0119(15) 0.0018(16)
N3 0.0339(19) 0.0267(17) 0.0263(18) -0.0018(14) 0.0082(15) -0.0029(15)
C1 0.028(2) 0.0241(19) 0.029(2) -0.0033(16) 0.0053(18) 0.0020(17)
C00K 0.036(2) 0.026(2) 0.033(2) -0.0004(17) 0.0128(19) -0.0021(18)
C00L 0.040(2) 0.023(2) 0.034(2) -0.0008(17) 0.018(2) 0.0047(18)
C3 0.041(2) 0.025(2) 0.027(2) 0.0008(16) 0.0143(19) -0.0041(18)
O1 0.070(3) 0.114(3) 0.071(3) 0.002(2) 0.032(2) 0.027(2)
C00O 0.047(3) 0.035(2) 0.036(3) -0.0101(19) 0.015(2) -0.006(2)
C00P 0.038(2) 0.028(2) 0.030(2) -0.0008(17) 0.0170(19) -0.0046(19)
C00Q 0.042(3) 0.027(2) 0.048(3) -0.007(2) 0.015(2) 0.003(2)
C00R 0.038(3) 0.036(2) 0.035(3) 0.0002(19) 0.011(2) -0.002(2)
C00S 0.031(2) 0.031(2) 0.035(2) 0.0031(18) 0.0129(19) -0.0058(18)
C00T 0.036(2) 0.045(2) 0.029(2) 0.0054(19) 0.0041(19) 0.005(2)
C00U 0.038(2) 0.036(2) 0.035(3) 0.0023(19) 0.011(2) -0.0035(19)
C00V 0.049(3) 0.034(2) 0.035(3) -0.0035(19) 0.007(2) 0.000(2)
C2 0.047(3) 0.026(2) 0.039(3) 0.0026(18) 0.023(2) -0.0029(19)
C00X 0.036(2) 0.029(2) 0.047(3) -0.0001(19) 0.016(2) 0.0023(19)
C00Y 0.048(3) 0.037(2) 0.036(3) 0.0040(19) 0.011(2) -0.001(2)
C00Z 0.042(3) 0.025(2) 0.053(3) -0.0008(19) 0.018(2) 0.0021(19)
C010 0.051(3) 0.058(3) 0.042(3) -0.004(2) 0.016(2) 0.005(2)
C011 0.040(3) 0.050(3) 0.045(3) 0.007(2) 0.007(2) -0.003(2)
C012 0.039(3) 0.048(3) 0.050(3) -0.005(2) 0.021(2) -0.005(2)
C013 0.045(3) 0.037(3) 0.063(3) 0.003(2) 0.027(3) 0.006(2)
C014 0.037(3) 0.044(3) 0.046(3) 0.004(2) 0.010(2) 0.001(2)
C015 0.054(3) 0.038(2) 0.041(3) 0.005(2) 0.018(2) 0.004(2)
C016 0.051(3) 0.039(2) 0.029(2) 0.0058(19) 0.017(2) 0.006(2)
C017 0.065(3) 0.050(3) 0.040(3) -0.003(2) 0.020(3) 0.006(3)
C018 0.051(3) 0.037(2) 0.052(3) -0.004(2) 0.017(2) -0.003(2)
C019 0.065(4) 0.047(3) 0.060(4) 0.003(2) 0.036(3) 0.011(3)
C01A 0.062(3) 0.031(2) 0.056(3) -0.008(2) 0.031(3) 0.001(2)
C01B 0.048(3) 0.062(3) 0.033(3) 0.011(2) 0.008(2) -0.002(2)
C01C 0.044(3) 0.044(3) 0.032(3) 0.0080(19) 0.008(2) 0.014(2)
C01D 0.054(3) 0.048(3) 0.046(3) 0.022(2) 0.015(2) 0.009(2)
C01E 0.036(3) 0.044(3) 0.053(3) -0.009(2) 0.007(2) -0.003(2)
C01F 0.071(3) 0.036(3) 0.044(3) 0.001(2) 0.016(3) 0.001(2)
C01G 0.064(3) 0.042(3) 0.042(3) -0.008(2) 0.017(2) 0.003(2)
C01H 0.051(3) 0.059(3) 0.032(3) -0.005(2) 0.013(2) 0.005(2)
C01I 0.086(4) 0.044(3) 0.049(3) 0.004(2) 0.033(3) 0.002(3)
C01J 0.051(3) 0.053(3) 0.049(3) 0.010(2) 0.017(2) -0.006(2)
C01K 0.062(3) 0.033(2) 0.058(3) -0.001(2) 0.025(3) -0.004(2)
C01L 0.056(3) 0.031(2) 0.052(3) -0.004(2) 0.010(2) 0.009(2)
C01M 0.067(3) 0.048(3) 0.047(3) -0.013(2) 0.011(3) 0.011(3)
C01N 0.045(3) 0.064(3) 0.048(3) 0.006(2) 0.013(2) 0.006(3)
C01O 0.069(4) 0.060(3) 0.045(3) 0.004(2) 0.006(3) -0.010(3)
C01P 0.048(3) 0.049(3) 0.057(3) 0.009(2) 0.007(2) 0.007(2)
C01Q 0.038(3) 0.052(3) 0.060(3) -0.022(2) 0.007(2) 0.006(2)
C01R 0.047(3) 0.055(3) 0.068(4) 0.010(3) 0.011(3) 0.001(3)
C01S 0.061(3) 0.052(3) 0.061(4) -0.008(2) 0.028(3) -0.005(3)
C01T 0.063(3) 0.060(3) 0.049(3) -0.005(3) 0.017(3) -0.005(3)
C01U 0.065(4) 0.061(3) 0.057(3) 0.007(3) 0.023(3) -0.006(3)
C01V 0.071(4) 0.046(3) 0.052(3) 0.013(2) 0.020(3) 0.001(3)
C01W 0.066(4) 0.076(4) 0.051(3) -0.009(3) 0.008(3) 0.007(3)
C01X 0.072(4) 0.048(3) 0.065(4) 0.002(3) 0.004(3) 0.017(3)
C01Y 0.064(4) 0.053(3) 0.109(5) -0.008(3) 0.048(3) -0.007(3)
C01Z 0.068(4) 0.059(3) 0.073(4) 0.000(3) 0.019(3) 0.006(3)
C020 0.048(3) 0.084(4) 0.054(3) 0.016(3) 0.010(3) 0.005(3)
C021 0.062(3) 0.067(3) 0.058(4) 0.005(3) 0.004(3) -0.003(3)
C022 0.087(5) 0.064(4) 0.087(5) -0.019(3) 0.059(4) -0.011(3)
C023 0.066(4) 0.055(3) 0.082(4) 0.017(3) 0.019(3) 0.011(3)
C024 0.080(4) 0.066(4) 0.069(4) 0.017(3) 0.007(3) 0.003(3)
C025 0.097(5) 0.087(4) 0.057(4) -0.010(3) 0.032(4) -0.005(4)
C026 0.040(3) 0.066(4) 0.143(6) -0.033(4) 0.003(4) -0.002(3)
C2AA 0.095(12) 0.103(11) 0.076(11) 0.045(9) 0.037(8) 0.021(9)
C3AA 0.070(7) 0.076(7) 0.103(8) -0.014(7) 0.018(6) 0.007(6)
C0AA 0.052(6) 0.058(6) 0.082(7) -0.005(6) 0.033(6) 0.008(5)
C1AA 0.065(9) 0.077(10) 0.078(11) -0.022(9) 0.019(9) 0.028(7)

loop_
_atom_type_symbol
_atom_type_description
_atom_type_scat_dispersion_real
_atom_type_scat_dispersion_imag
_atom_type_scat_source
C C 0.0033 0.0016 'International Tables Vol C Tables 4.2.6.8 and 6.1.1.4'
H H 0.0000 0.0000 'International Tables Vol C Tables 4.2.6.8 and 6.1.1.4'
Fe Fe 0.3463 0.8444 'International Tables Vol C Tables 4.2.6.8 and 6.1.1.4'
K K 0.2009 0.2494 'International Tables Vol C Tables 4.2.6.8 and 6.1.1.4'
N N 0.0061 0.0033 'International Tables Vol C Tables 4.2.6.8 and 6.1.1.4'
O O 0.0106 0.0060 'International Tables Vol C Tables 4.2.6.8 and 6.1.1.4'
P P 0.1023 0.0942 'International Tables Vol C Tables 4.2.6.8 and 6.1.1.4'
Si Si 0.0817 0.0704 'International Tables Vol C Tables 4.2.6.8 and 6.1.1.4'

loop_
_geom_angle_atom_site_label_1
_geom_angle_atom_site_label_2
_geom_angle_atom_site_label_3
_geom_angle
_geom_angle_site_symmetry_1
_geom_angle_site_symmetry_3
_geom_angle_publ_flag
N4 Fe1 N5 120.20(13) . . ?
N4 Fe1 N3 118.57(13) . . ?
N3 Fe1 N5 121.23(13) . . ?
P1 K2 C00K 77.02(7) . . ?
P1 K2 C00O 100.77(8) . . ?
P1 K2 C00P 60.55(7) . . ?
P1 K2 C00Q 108.89(8) . . ?
P1 K2 C00S 68.96(7) . . ?
P1 K2 C00X 93.35(7) . . ?
O3 K2 P1 106.34(7) . . ?
O3 K2 O4 91.73(9) . . ?
O3 K2 C00K 101.79(10) . . ?
O3 K2 C00O 100.22(10) . . ?
O3 K2 C00P 122.10(10) . . ?
O3 K2 C00Q 117.45(10) . . ?
O3 K2 C00S 144.94(10) . . ?
O3 K2 C00X 140.97(11) . . ?
O4 K2 P1 126.02(8) . . ?
O4 K2 C00K 148.88(10) . . ?
O4 K2 C00O 125.94(10) . . ?
O4 K2 C00P 143.81(10) . . ?
O4 K2 C00Q 106.27(10) . . ?
O4 K2 C00S 119.72(10) . . ?
O4 K2 C00X 103.60(10) . . ?
C00O K2 C00K 24.36(9) . . ?
C00P K2 C00K 24.37(9) . . ?
C00P K2 C00O 42.41(10) . . ?
C00P K2 C00Q 49.18(10) . . ?
C00P K2 C00S 24.22(10) . . ?
C00P K2 C00X 42.28(10) . . ?
C00Q K2 C00K 42.66(10) . . ?
C00Q K2 C00O 23.94(10) . . ?
C00S K2 C00K 43.23(10) . . ?
C00S K2 C00O 49.89(10) . . ?
C00S K2 C00Q 42.82(10) . . ?
C00S K2 C00X 24.53(9) . . ?
C00X K2 C00K 49.64(10) . . ?
C00X K2 C00O 42.08(11) . . ?
C00X K2 C00Q 23.81(10) . . ?
P1 K1 C00L 58.86(7) . . ?
P1 K1 C00Z 67.74(7) . . ?
P1 K1 C013 91.27(9) . . ?
P1 K1 C016 75.13(8) . . ?
P1 K1 C017 99.27(9) . . ?
P1 K1 C019 107.23(10) . . ?
O2 K1 P1 82.47(7) . . ?
O2 K1 C00L 133.76(10) . . ?
O2 K1 C00Z 150.16(10) . . ?
O2 K1 C013 173.63(11) . . ?
O2 K1 C016 129.35(11) . . ?
O2 K1 C017 139.85(12) . . ?
O2 K1 C019 161.04(13) . . ?
C00L K1 C00Z 23.73(9) . . ?
O1 K1 P1 135.48(10) . . ?
O1 K1 O2 91.63(12) . . ?
O1 K1 C00L 133.28(12) . . ?
O1 K1 C00Z 110.55(12) . . ?
O1 K1 C013 91.99(12) . . ?
O1 K1 C016 135.33(12) . . ?
O1 K1 C017 112.48(13) . . ?
O1 K1 C019 92.32(13) . . ?
C013 K1 C00L 41.77(10) . . ?
C013 K1 C00Z 23.72(10) . . ?
C016 K1 C00L 24.02(10) . . ?
C016 K1 C00Z 42.24(10) . . ?
C016 K1 C013 49.27(11) . . ?
C017 K1 C00L 42.60(10) . . ?
C017 K1 C00Z 49.38(11) . . ?
C017 K1 C013 42.34(12) . . ?
C017 K1 C016 24.70(10) . . ?
C017 K1 C019 24.52(12) . . ?
C019 K1 C00L 49.27(11) . . ?
C019 K1 C00Z 42.10(11) . . ?
C019 K1 C013 23.78(11) . . ?
C019 K1 C016 43.08(11) . . ?
N3 Si00 C00U 113.25(17) . . ?
N3 Si00 C014 113.37(18) . . ?
N3 Si00 C015 112.85(18) . . ?
C00U Si00 C014 106.02(19) . . ?
C00U Si00 C015 105.35(19) . . ?
C015 Si00 C014 105.3(2) . . ?
N4 Si1 C01G 113.23(18) . . ?
N4 Si1 C01K 113.23(18) . . ?
N4 Si1 C01L 111.95(17) . . ?
C01K Si1 C01G 106.3(2) . . ?
C01K Si1 C01L 106.7(2) . . ?
C01L Si1 C01G 104.8(2) . . ?
N3 Si2 C018 113.87(18) . . ?
N3 Si2 C01A 111.47(18) . . ?
N3 Si2 C01M 113.83(18) . . ?
C018 Si2 C01A 104.5(2) . . ?
C01M Si2 C018 106.1(2) . . ?
C01M Si2 C01A 106.4(2) . . ?
N5 Si3 C00T 112.89(17) . . ?
N5 Si3 C01B 112.89(19) . . ?
N5 Si3 C01D 114.13(19) . . ?
C00T Si3 C01B 107.3(2) . . ?
C00T Si3 C01D 104.7(2) . . ?
C01D Si3 C01B 104.1(2) . . ?
N5 Si4 C010 114.61(19) . . ?
N5 Si4 C012 112.12(18) . . ?
N5 Si4 C01J 113.26(19) . . ?
C012 Si4 C010 105.7(2) . . ?
C012 Si4 C01J 106.0(2) . . ?
C01J Si4 C010 104.3(2) . . ?
K1 P1 K2 139.13(4) . . ?
C1 P1 K2 109.08(13) . . ?
C1 P1 K1 111.73(13) . . ?
N4 Si5 C00Y 112.88(18) . . ?
N4 Si5 C011 112.71(18) . . ?
N4 Si5 C01C 113.02(17) . . ?
C00Y Si5 C011 106.5(2) . . ?
C01C Si5 C00Y 104.47(19) . . ?
C01C Si5 C011 106.7(2) . . ?
C01N O3 K2 130.7(3) . . ?
C01N O3 C01T 112.0(4) . . ?
C01T O3 K2 117.0(3) . . ?
C01P O4 K2 121.8(3) . . ?
C01P O4 C01V 110.7(3) . . ?
C01V O4 K2 124.4(3) . . ?
C1 N2 C00L 122.4(3) . . ?
C1 N2 C3 113.9(3) . . ?
C00L N2 C3 121.3(3) . . ?
C1 N1 C00P 122.8(3) . . ?
C1 N1 C2 113.6(3) . . ?
C00P N1 C2 119.8(3) . . ?
C01I O2 K1 109.7(3) . . ?
C01I O2 C023 112.6(4) . . ?
C023 O2 K1 112.0(3) . . ?
Si1 N4 Fe1 117.44(16) . . ?
Si5 N4 Fe1 120.12(16) . . ?
Si5 N4 Si1 122.23(18) . . ?
Si3 N5 Fe1 118.14(17) . . ?
Si3 N5 Si4 122.69(19) . . ?
Si4 N5 Fe1 119.15(17) . . ?
Si00 N3 Fe1 119.77(17) . . ?
Si00 N3 Si2 122.27(18) . . ?
Si2 N3 Fe1 117.69(17) . . ?
N2 C1 P1 128.0(3) . . ?
N1 C1 P1 129.3(3) . . ?
N1 C1 N2 102.7(3) . . ?
C00O C00K K2 77.0(2) . . ?
C00O C00K C00V 120.7(4) . . ?
C00P C00K K2 75.5(2) . . ?
C00P C00K C00O 116.8(4) . . ?
C00P C00K C00V 122.5(3) . . ?
C00V C00K K2 115.4(2) . . ?
N2 C00L K1 116.4(2) . . ?
C00Z C00L K1 81.1(2) . . ?
C00Z C00L N2 120.4(4) . . ?
C016 C00L K1 76.1(2) . . ?
C016 C00L N2 117.9(4) . . ?
C016 C00L C00Z 121.6(4) . . ?
N2 C3 H3A 111.4 . . ?
N2 C3 H3B 111.4 . . ?
N2 C3 C2 101.6(3) . . ?
H3A C3 H3B 109.3 . . ?
C2 C3 H3A 111.4 . . ?
C2 C3 H3B 111.4 . . ?
C022 O1 K1 124.7(3) . . ?
C022 O1 C3AA 126.3(7) . . ?
C022 O1 C0AA 101.9(6) . . ?
C3AA O1 K1 108.8(7) . . ?
C0AA O1 K1 125.6(5) . . ?
K2 C00O H00O 114.6 . . ?
C00K C00O K2 78.6(2) . . ?
C00K C00O H00O 119.5 . . ?
C00Q C00O K2 77.8(2) . . ?
C00Q C00O C00K 121.0(4) . . ?
C00Q C00O H00O 119.5 . . ?
N1 C00P K2 115.6(2) . . ?
C00K C00P K2 80.1(2) . . ?
C00K C00P N1 116.5(3) . . ?
C00S C00P K2 78.7(2) . . ?
C00S C00P N1 120.1(3) . . ?
C00S C00P C00K 123.3(4) . . ?
K2 C00Q H00Q 114.4 . . ?
C00O C00Q K2 78.3(2) . . ?
C00O C00Q H00Q 119.8 . . ?
C00X C00Q K2 78.0(2) . . ?
C00X C00Q C00O 120.5(4) . . ?
C00X C00Q H00Q 119.8 . . ?
C00S C00R H00R 107.3 . . ?
C00S C00R C01E 111.1(3) . . ?
C00S C00R C01O 112.7(4) . . ?
C01E C00R H00R 107.3 . . ?
C01O C00R H00R 107.3 . . ?
C01O C00R C01E 110.8(4) . . ?
C00P C00S K2 77.1(2) . . ?
C00P C00S C00R 122.6(4) . . ?
C00P C00S C00X 117.2(4) . . ?
C00R C00S K2 115.0(2) . . ?
C00X C00S K2 78.1(2) . . ?
C00X C00S C00R 120.2(4) . . ?
Si3 C00T H00A 109.5 . . ?
Si3 C00T H00B 109.5 . . ?
Si3 C00T H00C 109.5 . . ?
H00A C00T H00B 109.5 . . ?
H00A C00T H00C 109.5 . . ?
H00B C00T H00C 109.5 . . ?
Si00 C00U H00D 109.5 . . ?
Si00 C00U H00E 109.5 . . ?
Si00 C00U H00F 109.5 . . ?
H00D C00U H00E 109.5 . . ?
H00D C00U H00F 109.5 . . ?
H00E C00U H00F 109.5 . . ?
C00K C00V H00V 107.2 . . ?
C00K C00V C01F 112.8(4) . . ?
C00K C00V C020 111.1(4) . . ?
C01F C00V H00V 107.2 . . ?
C020 C00V H00V 107.2 . . ?
C020 C00V C01F 111.0(4) . . ?
N1 C2 C3 101.8(3) . . ?
N1 C2 H2A 111.4 . . ?
N1 C2 H2B 111.4 . . ?
C3 C2 H2A 111.4 . . ?
C3 C2 H2B 111.4 . . ?
H2A C2 H2B 109.3 . . ?
K2 C00X H00X 115.6 . . ?
C00Q C00X K2 78.2(2) . . ?
C00Q C00X C00S 121.2(4) . . ?
C00Q C00X H00X 119.4 . . ?
C00S C00X K2 77.4(2) . . ?
C00S C00X H00X 119.4 . . ?
Si5 C00Y H00G 109.5 . . ?
Si5 C00Y H00H 109.5 . . ?
Si5 C00Y H00I 109.5 . . ?
H00G C00Y H00H 109.5 . . ?
H00G C00Y H00I 109.5 . . ?
H00H C00Y H00I 109.5 . . ?
C00L C00Z K1 75.1(2) . . ?
C00L C00Z C01Q 121.6(4) . . ?
C013 C00Z K1 74.8(3) . . ?
C013 C00Z C00L 117.7(4) . . ?
C013 C00Z C01Q 120.7(4) . . ?
C01Q C00Z K1 122.3(3) . . ?
Si4 C010 H5 109.5 . . ?
Si4 C010 H 109.5 . . ?
Si4 C010 HA 109.5 . . ?
H5 C010 H 109.5 . . ?
H5 C010 HA 109.5 . . ?
H C010 HA 109.5 . . ?
Si5 C011 H6 109.5 . . ?
Si5 C011 HB 109.5 . . ?
Si5 C011 HC 109.5 . . ?
H6 C011 HB 109.5 . . ?
H6 C011 HC 109.5 . . ?
HB C011 HC 109.5 . . ?
Si4 C012 H7 109.5 . . ?
Si4 C012 HD 109.5 . . ?
Si4 C012 HE 109.5 . . ?
H7 C012 HD 109.5 . . ?
H7 C012 HE 109.5 . . ?
HD C012 HE 109.5 . . ?
K1 C013 H013 116.3 . . ?
C00Z C013 K1 81.4(2) . . ?
C00Z C013 H013 119.4 . . ?
C019 C013 K1 73.4(3) . . ?
C019 C013 C00Z 121.1(4) . . ?
C019 C013 H013 119.4 . . ?
Si00 C014 H8 109.5 . . ?
Si00 C014 HF 109.5 . . ?
Si00 C014 HG 109.5 . . ?
H8 C014 HF 109.5 . . ?
H8 C014 HG 109.5 . . ?
HF C014 HG 109.5 . . ?
Si00 C015 H9 109.5 . . ?
Si00 C015 HH 109.5 . . ?
Si00 C015 HI 109.5 . . ?
H9 C015 HH 109.5 . . ?
H9 C015 HI 109.5 . . ?
HH C015 HI 109.5 . . ?
C00L C016 K1 79.9(2) . . ?
C00L C016 C017 118.3(4) . . ?
C00L C016 C01H 121.2(4) . . ?
C017 C016 K1 74.3(3) . . ?
C017 C016 C01H 120.5(4) . . ?
C01H C016 K1 114.3(3) . . ?
K1 C017 H017 111.3 . . ?
C016 C017 K1 81.0(3) . . ?
C016 C017 H017 119.9 . . ?
C019 C017 K1 78.1(3) . . ?
C019 C017 C016 120.2(5) . . ?
C019 C017 H017 119.9 . . ?
Si2 C018 H10 109.5 . . ?
Si2 C018 HJ 109.5 . . ?
Si2 C018 HK 109.5 . . ?
H10 C018 HJ 109.5 . . ?
H10 C018 HK 109.5 . . ?
HJ C018 HK 109.5 . . ?
K1 C019 H019 110.3 . . ?
C013 C019 K1 82.8(3) . . ?
C013 C019 C017 120.9(5) . . ?
C013 C019 H019 119.6 . . ?
C017 C019 K1 77.4(3) . . ?
C017 C019 H019 119.6 . . ?
Si2 C01A H11 109.5 . . ?
Si2 C01A HL 109.5 . . ?
Si2 C01A HM 109.5 . . ?
H11 C01A HL 109.5 . . ?
H11 C01A HM 109.5 . . ?
HL C01A HM 109.5 . . ?
Si3 C01B H12 109.5 . . ?
Si3 C01B HN 109.5 . . ?
Si3 C01B HO 109.5 . . ?
H12 C01B HN 109.5 . . ?
H12 C01B HO 109.5 . . ?
HN C01B HO 109.5 . . ?
Si5 C01C H13 109.5 . . ?
Si5 C01C HP 109.5 . . ?
Si5 C01C HQ 109.5 . . ?
H13 C01C HP 109.5 . . ?
H13 C01C HQ 109.5 . . ?
HP C01C HQ 109.5 . . ?
Si3 C01D H14 109.5 . . ?
Si3 C01D HR 109.5 . . ?
Si3 C01D HS 109.5 . . ?
H14 C01D HR 109.5 . . ?
H14 C01D HS 109.5 . . ?
HR C01D HS 109.5 . . ?
C00R C01E H01A 109.5 . . ?
C00R C01E H01B 109.5 . . ?
C00R C01E H01C 109.5 . . ?
H01A C01E H01B 109.5 . . ?
H01A C01E H01C 109.5 . . ?
H01B C01E H01C 109.5 . . ?
C00V C01F H01D 109.5 . . ?
C00V C01F H01E 109.5 . . ?
C00V C01F H01F 109.5 . . ?
H01D C01F H01E 109.5 . . ?
H01D C01F H01F 109.5 . . ?
H01E C01F H01F 109.5 . . ?
Si1 C01G H15 109.5 . . ?
Si1 C01G HT 109.5 . . ?
Si1 C01G HU 109.5 . . ?
H15 C01G HT 109.5 . . ?
H15 C01G HU 109.5 . . ?
HT C01G HU 109.5 . . ?
C016 C01H H01H 106.9 . . ?
C016 C01H C01X 111.3(4) . . ?
C016 C01H C021 112.9(4) . . ?
C01X C01H H01H 106.9 . . ?
C021 C01H H01H 106.9 . . ?
C021 C01H C01X 111.6(4) . . ?
O2 C01I H01G 110.0 . . ?
O2 C01I H01I 110.0 . . ?
O2 C01I C01Z 108.6(4) . . ?
H01G C01I H01I 108.4 . . ?
C01Z C01I H01G 110.0 . . ?
C01Z C01I H01I 110.0 . . ?
Si4 C01J H16 109.5 . . ?
Si4 C01J HV 109.5 . . ?
Si4 C01J HW 109.5 . . ?
H16 C01J HV 109.5 . . ?
H16 C01J HW 109.5 . . ?
HV C01J HW 109.5 . . ?
Si1 C01K H17 109.5 . . ?
Si1 C01K HX 109.5 . . ?
Si1 C01K HY 109.5 . . ?
H17 C01K HX 109.5 . . ?
H17 C01K HY 109.5 . . ?
HX C01K HY 109.5 . . ?
Si1 C01L H18 109.5 . . ?
Si1 C01L HZ 109.5 . . ?
Si1 C01L H20 109.5 . . ?
H18 C01L HZ 109.5 . . ?
H18 C01L H20 109.5 . . ?
HZ C01L H20 109.5 . . ?
Si2 C01M H19 109.5 . . ?
Si2 C01M H21 109.5 . . ?
Si2 C01M H22 109.5 . . ?
H19 C01M H21 109.5 . . ?
H19 C01M H22 109.5 . . ?
H21 C01M H22 109.5 . . ?
O3 C01N H01J 109.5 . . ?
O3 C01N H01K 109.5 . . ?
O3 C01N C01Y 110.7(4) . . ?
H01J C01N H01K 108.1 . . ?
C01Y C01N H01J 109.5 . . ?
C01Y C01N H01K 109.5 . . ?
C00R C01O H01L 109.5 . . ?
C00R C01O H01M 109.5 . . ?
C00R C01O H01N 109.5 . . ?
H01L C01O H01M 109.5 . . ?
H01L C01O H01N 109.5 . . ?
H01M C01O H01N 109.5 . . ?
O4 C01P H01O 110.0 . . ?
O4 C01P H01P 110.0 . . ?
O4 C01P C01R 108.4(4) . . ?
H01O C01P H01P 108.4 . . ?
C01R C01P H01O 110.0 . . ?
C01R C01P H01P 110.0 . . ?
C00Z C01Q H01Q 107.4 . . ?
C00Z C01Q C01W 111.2(4) . . ?
C00Z C01Q C026 112.7(5) . . ?
C01W C01Q H01Q 107.4 . . ?
C026 C01Q H01Q 107.4 . . ?
C026 C01Q C01W 110.6(4) . . ?
C01P C01R H01R 109.5 . . ?
C01P C01R H01S 109.5 . . ?
C01P C01R H01T 109.5 . . ?
H01R C01R H01S 109.5 . . ?
H01R C01R H01T 109.5 . . ?
H01S C01R H01T 109.5 . . ?
H01U C01S H01V 109.5 . . ?
H01U C01S H01W 109.5 . . ?
H01V C01S H01W 109.5 . . ?
C01T C01S H01U 109.5 . . ?
C01T C01S H01V 109.5 . . ?
C01T C01S H01W 109.5 . . ?
O3 C01T C01S 109.8(4) . . ?
O3 C01T H01X 109.7 . . ?
O3 C01T H01Y 109.7 . . ?
C01S C01T H01X 109.7 . . ?
C01S C01T H01Y 109.7 . . ?
H01X C01T H01Y 108.2 . . ?
H01Z C01U H23 109.5 . . ?
H01Z C01U H24 109.5 . . ?
H23 C01U H24 109.5 . . ?
C01V C01U H01Z 109.5 . . ?
C01V C01U H23 109.5 . . ?
C01V C01U H24 109.5 . . ?
O4 C01V C01U 109.8(4) . . ?
O4 C01V H01 109.7 . . ?
O4 C01V H25 109.7 . . ?
C01U C01V H01 109.7 . . ?
C01U C01V H25 109.7 . . ?
H01 C01V H25 108.2 . . ?
C01Q C01W H1 109.5 . . ?
C01Q C01W H26 109.5 . . ?
C01Q C01W H27 109.5 . . ?
H1 C01W H26 109.5 . . ?
H1 C01W H27 109.5 . . ?
H26 C01W H27 109.5 . . ?
C01H C01X H2 109.5 . . ?
C01H C01X H28 109.5 . . ?
C01H C01X H29 109.5 . . ?
H2 C01X H28 109.5 . . ?
H2 C01X H29 109.5 . . ?
H28 C01X H29 109.5 . . ?
C01N C01Y H3 109.5 . . ?
C01N C01Y H30 109.5 . . ?
C01N C01Y H31 109.5 . . ?
H3 C01Y H30 109.5 . . ?
H3 C01Y H31 109.5 . . ?
H30 C01Y H31 109.5 . . ?
C01I C01Z H4 109.5 . . ?
C01I C01Z H32 109.5 . . ?
C01I C01Z H33 109.5 . . ?
H4 C01Z H32 109.5 . . ?
H4 C01Z H33 109.5 . . ?
H32 C01Z H33 109.5 . . ?
C00V C020 H02A 109.5 . . ?
C00V C020 H02B 109.5 . . ?
C00V C020 H02C 109.5 . . ?
H02A C020 H02B 109.5 . . ?
H02A C020 H02C 109.5 . . ?
H02B C020 H02C 109.5 . . ?
C01H C021 H02D 109.5 . . ?
C01H C021 H02E 109.5 . . ?
C01H C021 H02F 109.5 . . ?
H02D C021 H02E 109.5 . . ?
H02D C021 H02F 109.5 . . ?
H02E C021 H02F 109.5 . . ?
O1 C022 H02G 109.7 . . ?
O1 C022 H02H 109.7 . . ?
O1 C022 C025 109.9(5) . . ?
H02G C022 H02H 108.2 . . ?
C025 C022 H02G 109.7 . . ?
C025 C022 H02H 109.7 . . ?
O2 C023 H02I 110.1 . . ?
O2 C023 H02J 110.1 . . ?
O2 C023 C024 107.9(4) . . ?
H02I C023 H02J 108.4 . . ?
C024 C023 H02I 110.1 . . ?
C024 C023 H02J 110.1 . . ?
C023 C024 H02K 109.5 . . ?
C023 C024 H02L 109.5 . . ?
C023 C024 H02M 109.5 . . ?
H02K C024 H02L 109.5 . . ?
H02K C024 H02M 109.5 . . ?
H02L C024 H02M 109.5 . . ?
C022 C025 H02N 109.5 . . ?
C022 C025 H02O 109.5 . . ?
C022 C025 H02P 109.5 . . ?
H02N C025 H02O 109.5 . . ?
H02N C025 H02P 109.5 . . ?
H02O C025 H02P 109.5 . . ?
C01Q C026 H02Q 109.5 . . ?
C01Q C026 H02R 109.5 . . ?
C01Q C026 H02S 109.5 . . ?
H02Q C026 H02R 109.5 . . ?
H02Q C026 H02S 109.5 . . ?
H02R C026 H02S 109.5 . . ?
H2AA C2AA H2AB 109.5 . . ?
H2AA C2AA H2AC 109.5 . . ?
H2AB C2AA H2AC 109.5 . . ?
C3AA C2AA H2AA 109.5 . . ?
C3AA C2AA H2AB 109.5 . . ?
C3AA C2AA H2AC 109.5 . . ?
O1 C3AA H3AA 109.1 . . ?
O1 C3AA H3AB 109.1 . . ?
C2AA C3AA O1 112.7(12) . . ?
C2AA C3AA H3AA 109.1 . . ?
C2AA C3AA H3AB 109.1 . . ?
H3AA C3AA H3AB 107.8 . . ?
O1 C0AA H0AA 105.6 . . ?
O1 C0AA H0AB 105.6 . . ?
H0AA C0AA H0AB 106.1 . . ?
C1AA C0AA O1 126.8(14) . . ?
C1AA C0AA H0AA 105.6 . . ?
C1AA C0AA H0AB 105.6 . . ?
C0AA C1AA H1AA 109.5 . . ?
C0AA C1AA H1AB 109.5 . . ?
C0AA C1AA H1AC 109.5 . . ?
H1AA C1AA H1AB 109.5 . . ?
H1AA C1AA H1AC 109.5 . . ?
H1AB C1AA H1AC 109.5 . . ?

loop_
_geom_bond_atom_site_label_1
_geom_bond_atom_site_label_2
_geom_bond_distance
_geom_bond_site_symmetry_2
_geom_bond_publ_flag
Fe1 N4 1.988(3) . ?
Fe1 N5 2.000(3) . ?
Fe1 N3 1.992(3) . ?
K2 P1 3.2011(15) . ?
K2 O3 2.714(3) . ?
K2 O4 2.814(3) . ?
K2 C00K 3.357(4) . ?
K2 C00O 3.337(4) . ?
K2 C00P 3.299(4) . ?
K2 C00Q 3.331(4) . ?
K2 C00S 3.320(4) . ?
K2 C00X 3.329(4) . ?
K1 P1 3.1999(16) . ?
K1 O2 2.809(3) . ?
K1 C00L 3.369(4) . ?
K1 O1 2.709(4) . ?
K1 C00Z 3.444(4) . ?
K1 C013 3.362(4) . ?
K1 C016 3.321(4) . ?
K1 C017 3.238(5) . ?
K1 C019 3.246(5) . ?
Si00 N3 1.708(3) . ?
Si00 C00U 1.871(4) . ?
Si00 C014 1.877(4) . ?
Si00 C015 1.876(4) . ?
Si1 N4 1.714(3) . ?
Si1 C01G 1.888(4) . ?
Si1 C01K 1.866(4) . ?
Si1 C01L 1.868(4) . ?
Si2 N3 1.712(3) . ?
Si2 C018 1.871(4) . ?
Si2 C01A 1.874(4) . ?
Si2 C01M 1.864(5) . ?
Si3 N5 1.701(3) . ?
Si3 C00T 1.870(4) . ?
Si3 C01B 1.881(5) . ?
Si3 C01D 1.880(4) . ?
Si4 N5 1.714(3) . ?
Si4 C010 1.890(5) . ?
Si4 C012 1.856(4) . ?
Si4 C01J 1.884(4) . ?
P1 C1 1.711(4) . ?
Si5 N4 1.708(3) . ?
Si5 C00Y 1.879(4) . ?
Si5 C011 1.880(4) . ?
Si5 C01C 1.864(4) . ?
O3 C01N 1.423(5) . ?
O3 C01T 1.430(5) . ?
O4 C01P 1.411(5) . ?
O4 C01V 1.431(5) . ?
N2 C1 1.404(4) . ?
N2 C00L 1.422(5) . ?
N2 C3 1.453(5) . ?
N1 C1 1.402(5) . ?
N1 C00P 1.441(5) . ?
N1 C2 1.455(5) . ?
O2 C01I 1.439(6) . ?
O2 C023 1.442(6) . ?
C00K C00O 1.412(5) . ?
C00K C00P 1.406(5) . ?
C00K C00V 1.514(6) . ?
C00L C00Z 1.402(6) . ?
C00L C016 1.393(6) . ?
C3 H3A 0.9900 . ?
C3 H3B 0.9900 . ?
C3 C2 1.520(5) . ?
O1 C022 1.419(6) . ?
O1 C3AA 1.486(14) . ?
O1 C0AA 1.529(12) . ?
C00O H00O 0.9500 . ?
C00O C00Q 1.383(6) . ?
C00P C00S 1.389(5) . ?
C00Q H00Q 0.9500 . ?
C00Q C00X 1.374(6) . ?
C00R H00R 1.0000 . ?
C00R C00S 1.518(6) . ?
C00R C01E 1.537(6) . ?
C00R C01O 1.528(6) . ?
C00S C00X 1.412(5) . ?
C00T H00A 0.9800 . ?
C00T H00B 0.9800 . ?
C00T H00C 0.9800 . ?
C00U H00D 0.9800 . ?
C00U H00E 0.9800 . ?
C00U H00F 0.9800 . ?
C00V H00V 1.0000 . ?
C00V C01F 1.530(6) . ?
C00V C020 1.519(6) . ?
C2 H2A 0.9900 . ?
C2 H2B 0.9900 . ?
C00X H00X 0.9500 . ?
C00Y H00G 0.9800 . ?
C00Y H00H 0.9800 . ?
C00Y H00I 0.9800 . ?
C00Z C013 1.401(6) . ?
C00Z C01Q 1.516(6) . ?
C010 H5 0.9800 . ?
C010 H 0.9800 . ?
C010 HA 0.9800 . ?
C011 H6 0.9800 . ?
C011 HB 0.9800 . ?
C011 HC 0.9800 . ?
C012 H7 0.9800 . ?
C012 HD 0.9800 . ?
C012 HE 0.9800 . ?
C013 H013 0.9500 . ?
C013 C019 1.366(7) . ?
C014 H8 0.9800 . ?
C014 HF 0.9800 . ?
C014 HG 0.9800 . ?
C015 H9 0.9800 . ?
C015 HH 0.9800 . ?
C015 HI 0.9800 . ?
C016 C017 1.405(6) . ?
C016 C01H 1.520(6) . ?
C017 H017 0.9500 . ?
C017 C019 1.377(6) . ?
C018 H10 0.9800 . ?
C018 HJ 0.9800 . ?
C018 HK 0.9800 . ?
C019 H019 0.9500 . ?
C01A H11 0.9800 . ?
C01A HL 0.9800 . ?
C01A HM 0.9800 . ?
C01B H12 0.9800 . ?
C01B HN 0.9800 . ?
C01B HO 0.9800 . ?
C01C H13 0.9800 . ?
C01C HP 0.9800 . ?
C01C HQ 0.9800 . ?
C01D H14 0.9800 . ?
C01D HR 0.9800 . ?
C01D HS 0.9800 . ?
C01E H01A 0.9800 . ?
C01E H01B 0.9800 . ?
C01E H01C 0.9800 . ?
C01F H01D 0.9800 . ?
C01F H01E 0.9800 . ?
C01F H01F 0.9800 . ?
C01G H15 0.9800 . ?
C01G HT 0.9800 . ?
C01G HU 0.9800 . ?
C01H H01H 1.0000 . ?
C01H C01X 1.542(6) . ?
C01H C021 1.538(6) . ?
C01I H01G 0.9900 . ?
C01I H01I 0.9900 . ?
C01I C01Z 1.485(7) . ?
C01J H16 0.9800 . ?
C01J HV 0.9800 . ?
C01J HW 0.9800 . ?
C01K H17 0.9800 . ?
C01K HX 0.9800 . ?
C01K HY 0.9800 . ?
C01L H18 0.9800 . ?
C01L HZ 0.9800 . ?
C01L H20 0.9800 . ?
C01M H19 0.9800 . ?
C01M H21 0.9800 . ?
C01M H22 0.9800 . ?
C01N H01J 0.9900 . ?
C01N H01K 0.9900 . ?
C01N C01Y 1.492(7) . ?
C01O H01L 0.9800 . ?
C01O H01M 0.9800 . ?
C01O H01N 0.9800 . ?
C01P H01O 0.9900 . ?
C01P H01P 0.9900 . ?
C01P C01R 1.509(6) . ?
C01Q H01Q 1.0000 . ?
C01Q C01W 1.531(7) . ?
C01Q C026 1.523(7) . ?
C01R H01R 0.9800 . ?
C01R H01S 0.9800 . ?
C01R H01T 0.9800 . ?
C01S H01U 0.9800 . ?
C01S H01V 0.9800 . ?
C01S H01W 0.9800 . ?
C01S C01T 1.501(6) . ?
C01T H01X 0.9900 . ?
C01T H01Y 0.9900 . ?
C01U H01Z 0.9800 . ?
C01U H23 0.9800 . ?
C01U H24 0.9800 . ?
C01U C01V 1.512(6) . ?
C01V H01 0.9900 . ?
C01V H25 0.9900 . ?
C01W H1 0.9800 . ?
C01W H26 0.9800 . ?
C01W H27 0.9800 . ?
C01X H2 0.9800 . ?
C01X H28 0.9800 . ?
C01X H29 0.9800 . ?
C01Y H3 0.9800 . ?
C01Y H30 0.9800 . ?
C01Y H31 0.9800 . ?
C01Z H4 0.9800 . ?
C01Z H32 0.9800 . ?
C01Z H33 0.9800 . ?
C020 H02A 0.9800 . ?
C020 H02B 0.9800 . ?
C020 H02C 0.9800 . ?
C021 H02D 0.9800 . ?
C021 H02E 0.9800 . ?
C021 H02F 0.9800 . ?
C022 H02G 0.9900 . ?
C022 H02H 0.9900 . ?
C022 C025 1.450(7) . ?
C023 H02I 0.9900 . ?
C023 H02J 0.9900 . ?
C023 C024 1.506(7) . ?
C024 H02K 0.9800 . ?
C024 H02L 0.9800 . ?
C024 H02M 0.9800 . ?
C025 H02N 0.9800 . ?
C025 H02O 0.9800 . ?
C025 H02P 0.9800 . ?
C026 H02Q 0.9800 . ?
C026 H02R 0.9800 . ?
C026 H02S 0.9800 . ?
C2AA H2AA 0.9800 . ?
C2AA H2AB 0.9800 . ?
C2AA H2AC 0.9800 . ?
C2AA C3AA 1.45(2) . ?
C3AA H3AA 0.9900 . ?
C3AA H3AB 0.9900 . ?
C0AA H0AA 0.9900 . ?
C0AA H0AB 0.9900 . ?
C0AA C1AA 1.022(16) . ?
C1AA H1AA 0.9800 . ?
C1AA H1AB 0.9800 . ?
C1AA H1AC 0.9800 . ?

loop_
_geom_torsion_atom_site_label_1
_geom_torsion_atom_site_label_2
_geom_torsion_atom_site_label_3
_geom_torsion_atom_site_label_4
_geom_torsion
_geom_torsion_site_symmetry_1
_geom_torsion_site_symmetry_2
_geom_torsion_site_symmetry_3
_geom_torsion_site_symmetry_4
_geom_torsion_publ_flag
K2 P1 C1 N2 -177.8(3) . . . . ?
K2 P1 C1 N1 3.4(4) . . . . ?
K2 O3 C01N C01Y 8.8(6) . . . . ?
K2 O3 C01T C01S -0.3(5) . . . . ?
K2 O4 C01P C01R 21.2(5) . . . . ?
K2 O4 C01V C01U -30.7(5) . . . . ?
K2 C00K C00O C00Q 68.1(4) . . . . ?
K2 C00K C00P N1 113.8(3) . . . . ?
K2 C00K C00P C00S -69.4(4) . . . . ?
K2 C00K C00V C01F 138.4(3) . . . . ?
K2 C00K C00V C020 13.1(4) . . . . ?
K2 C00O C00Q C00X 68.4(4) . . . . ?
K2 C00P C00S C00R 111.6(4) . . . . ?
K2 C00P C00S C00X -69.2(3) . . . . ?
K2 C00Q C00X C00S 67.2(4) . . . . ?
K2 C00S C00X C00Q -67.6(4) . . . . ?
K1 P1 C1 N2 4.4(4) . . . . ?
K1 P1 C1 N1 -174.3(3) . . . . ?
K1 O2 C01I C01Z 59.5(4) . . . . ?
K1 O2 C023 C024 -65.6(4) . . . . ?
K1 C00L C00Z C013 -63.6(3) . . . . ?
K1 C00L C00Z C01Q 119.0(4) . . . . ?
K1 C00L C016 C017 65.9(4) . . . . ?
K1 C00L C016 C01H -112.4(4) . . . . ?
K1 O1 C022 C025 -21.0(6) . . . . ?
K1 O1 C3AA C2AA -58.4(14) . . . . ?
K1 O1 C0AA C1AA 6(2) . . . . ?
K1 C00Z C013 C019 -64.6(4) . . . . ?
K1 C00Z C01Q C01W -153.8(3) . . . . ?
K1 C00Z C01Q C026 -29.0(5) . . . . ?
K1 C013 C019 C017 -70.6(4) . . . . ?
K1 C016 C017 C019 70.5(4) . . . . ?
K1 C016 C01H C01X 7.4(4) . . . . ?
K1 C016 C01H C021 133.7(3) . . . . ?
K1 C017 C019 C013 73.6(4) . . . . ?
N2 C00L C00Z K1 -115.5(3) . . . . ?
N2 C00L C00Z C013 -179.1(3) . . . . ?
N2 C00L C00Z C01Q 3.5(6) . . . . ?
N2 C00L C016 K1 112.8(3) . . . . ?
N2 C00L C016 C017 178.7(4) . . . . ?
N2 C00L C016 C01H 0.4(6) . . . . ?
N2 C3 C2 N1 -24.0(4) . . . . ?
N1 C00P C00S K2 -113.2(3) . . . . ?
N1 C00P C00S C00R -1.7(6) . . . . ?
N1 C00P C00S C00X 177.6(3) . . . . ?
C1 N2 C00L K1 -18.4(4) . . . . ?
C1 N2 C00L C00Z 77.0(5) . . . . ?
C1 N2 C00L C016 -106.0(4) . . . . ?
C1 N2 C3 C2 20.8(4) . . . . ?
C1 N1 C00P K2 -18.8(4) . . . . ?
C1 N1 C00P C00K -110.3(4) . . . . ?
C1 N1 C00P C00S 72.8(5) . . . . ?
C1 N1 C2 C3 22.2(4) . . . . ?
C00K C00O C00Q K2 -68.5(4) . . . . ?
C00K C00O C00Q C00X -0.1(6) . . . . ?
C00K C00P C00S K2 70.1(4) . . . . ?
C00K C00P C00S C00R -178.3(4) . . . . ?
C00K C00P C00S C00X 0.9(6) . . . . ?
C00L N2 C1 P1 10.2(5) . . . . ?
C00L N2 C1 N1 -170.8(3) . . . . ?
C00L N2 C3 C2 -175.9(3) . . . . ?
C00L C00Z C013 K1 63.7(3) . . . . ?
C00L C00Z C013 C019 -0.9(6) . . . . ?
C00L C00Z C01Q C01W 114.4(5) . . . . ?
C00L C00Z C01Q C026 -120.8(4) . . . . ?
C00L C016 C017 K1 -69.0(3) . . . . ?
C00L C016 C017 C019 1.5(6) . . . . ?
C00L C016 C01H C01X 100.2(5) . . . . ?
C00L C016 C01H C021 -133.5(4) . . . . ?
C3 N2 C1 P1 173.2(3) . . . . ?
C3 N2 C1 N1 -7.8(4) . . . . ?
C3 N2 C00L K1 179.8(3) . . . . ?
C3 N2 C00L C00Z -84.9(5) . . . . ?
C3 N2 C00L C016 92.2(4) . . . . ?
C00O C00K C00P K2 67.0(3) . . . . ?
C00O C00K C00P N1 -179.2(3) . . . . ?
C00O C00K C00P C00S -2.4(6) . . . . ?
C00O C00K C00V C01F 48.8(5) . . . . ?
C00O C00K C00V C020 -76.5(5) . . . . ?
C00O C00Q C00X K2 -68.6(4) . . . . ?
C00O C00Q C00X C00S -1.4(6) . . . . ?
C00P N1 C1 P1 11.1(6) . . . . ?
C00P N1 C1 N2 -167.9(3) . . . . ?
C00P N1 C2 C3 -179.1(3) . . . . ?
C00P C00K C00O K2 -66.2(3) . . . . ?
C00P C00K C00O C00Q 1.9(6) . . . . ?
C00P C00K C00V C01F -133.1(4) . . . . ?
C00P C00K C00V C020 101.6(5) . . . . ?
C00P C00S C00X K2 68.6(3) . . . . ?
C00P C00S C00X C00Q 1.0(6) . . . . ?
C00R C00S C00X K2 -112.1(3) . . . . ?
C00R C00S C00X C00Q -179.7(4) . . . . ?
C00T Si3 N5 Fe1 11.2(3) . . . . ?
C00T Si3 N5 Si4 -167.3(2) . . . . ?
C00U Si00 N3 Fe1 -3.6(3) . . . . ?
C00U Si00 N3 Si2 170.3(2) . . . . ?
C00V C00K C00O K2 112.0(3) . . . . ?
C00V C00K C00O C00Q -179.9(4) . . . . ?
C00V C00K C00P K2 -111.1(4) . . . . ?
C00V C00K C00P N1 2.7(5) . . . . ?
C00V C00K C00P C00S 179.5(4) . . . . ?
C2 N1 C1 P1 169.0(3) . . . . ?
C2 N1 C1 N2 -9.9(4) . . . . ?
C2 N1 C00P K2 -175.4(3) . . . . ?
C2 N1 C00P C00K 93.1(4) . . . . ?
C2 N1 C00P C00S -83.8(5) . . . . ?
C00Y Si5 N4 Fe1 110.1(2) . . . . ?
C00Y Si5 N4 Si1 -75.3(3) . . . . ?
C00Z C00L C016 K1 -70.2(4) . . . . ?
C00Z C00L C016 C017 -4.3(6) . . . . ?
C00Z C00L C016 C01H 177.4(4) . . . . ?
C00Z C013 C019 K1 68.8(4) . . . . ?
C00Z C013 C019 C017 -1.8(7) . . . . ?
C010 Si4 N5 Fe1 -110.0(2) . . . . ?
C010 Si4 N5 Si3 68.6(3) . . . . ?
C011 Si5 N4 Fe1 -129.3(2) . . . . ?
C011 Si5 N4 Si1 45.4(3) . . . . ?
C012 Si4 N5 Fe1 10.5(3) . . . . ?
C012 Si4 N5 Si3 -171.0(2) . . . . ?
C013 C00Z C01Q C01W -62.9(6) . . . . ?
C013 C00Z C01Q C026 61.9(5) . . . . ?
C014 Si00 N3 Fe1 -124.5(2) . . . . ?
C014 Si00 N3 Si2 49.4(3) . . . . ?
C015 Si00 N3 Fe1 115.9(2) . . . . ?
C015 Si00 N3 Si2 -70.2(3) . . . . ?
C016 C00L C00Z K1 67.5(3) . . . . ?
C016 C00L C00Z C013 4.0(6) . . . . ?
C016 C00L C00Z C01Q -173.4(4) . . . . ?
C016 C017 C019 K1 -72.1(4) . . . . ?
C016 C017 C019 C013 1.5(7) . . . . ?
C017 C016 C01H C01X -78.1(5) . . . . ?
C017 C016 C01H C021 48.2(6) . . . . ?
C018 Si2 N3 Fe1 -151.3(2) . . . . ?
C018 Si2 N3 Si00 34.7(3) . . . . ?
C01A Si2 N3 Fe1 -33.4(3) . . . . ?
C01A Si2 N3 Si00 152.6(2) . . . . ?
C01B Si3 N5 Fe1 133.2(2) . . . . ?
C01B Si3 N5 Si4 -45.4(3) . . . . ?
C01C Si5 N4 Fe1 -8.2(3) . . . . ?
C01C Si5 N4 Si1 166.4(2) . . . . ?
C01D Si3 N5 Fe1 -108.2(2) . . . . ?
C01D Si3 N5 Si4 73.3(3) . . . . ?
C01E C00R C00S K2 -165.3(3) . . . . ?
C01E C00R C00S C00P 104.4(4) . . . . ?
C01E C00R C00S C00X -74.8(5) . . . . ?
C01G Si1 N4 Fe1 -147.4(2) . . . . ?
C01G Si1 N4 Si5 37.8(3) . . . . ?
C01H C016 C017 K1 109.4(4) . . . . ?
C01H C016 C017 C019 179.8(4) . . . . ?
C01I O2 C023 C024 170.2(4) . . . . ?
C01J Si4 N5 Fe1 130.4(2) . . . . ?
C01J Si4 N5 Si3 -51.0(3) . . . . ?
C01K Si1 N4 Fe1 91.4(2) . . . . ?
C01K Si1 N4 Si5 -83.3(3) . . . . ?
C01L Si1 N4 Fe1 -29.3(3) . . . . ?
C01L Si1 N4 Si5 156.0(2) . . . . ?
C01M Si2 N3 Fe1 86.9(3) . . . . ?
C01M Si2 N3 Si00 -87.1(3) . . . . ?
C01N O3 C01T C01S -174.8(4) . . . . ?
C01O C00R C00S K2 -40.2(4) . . . . ?
C01O C00R C00S C00P -130.5(4) . . . . ?
C01O C00R C00S C00X 50.2(5) . . . . ?
C01P O4 C01V C01U 168.7(4) . . . . ?
C01Q C00Z C013 K1 -118.8(4) . . . . ?
C01Q C00Z C013 C019 176.5(4) . . . . ?
C01T O3 C01N C01Y -177.6(4) . . . . ?
C01V O4 C01P C01R -177.7(4) . . . . ?
C022 O1 C3AA C2AA 125.3(12) . . . . ?
C022 O1 C0AA C1AA 155.9(18) . . . . ?
C023 O2 C01I C01Z -175.0(4) . . . . ?
C3AA O1 C022 C025 154.7(8) . . . . ?
C0AA O1 C022 C025 -171.4(6) . . . . ?
